data_7052792
loop_
_publ_author_name
'Bond, Andrew D.'
'Sanders, Jeremy K. M.'
'Stulz, Eugen'

_publ_section_title
;
 Ruthenium(ii) and rhodium(iii) porphyrin phosphine complexes: influence
 of substitution pattern on structure and electronic properties
;
_journal_issue 11
_journal_name_full 'New Journal of Chemistry'
_journal_page_first 2691
_journal_paper_doi 10.1039/c1nj20598f
_journal_volume 35
_journal_year 2011
_chemical_formula_moiety 'C84 H58 N4 P2 Ru'
_chemical_formula_sum 'C84 H58 N4 P2 Ru'
_chemical_formula_weight 1286.35
_space_group_IT_number 15
_symmetry_cell_setting monoclinic
_symmetry_space_group_name_Hall '-C 2yc'
_symmetry_space_group_name_H-M 'C 1 2/c 1'
_atom_sites_solution_hydrogens geom
_atom_sites_solution_primary direct
_atom_sites_solution_secondary difmap
_audit_creation_method SHELXL-97
_cell_angle_alpha 90.00
_cell_angle_beta 99.249(1)
_cell_angle_gamma 90.00
_cell_formula_units_Z 12
_cell_length_a 23.5610(2)
_cell_length_b 13.1750(1)
_cell_length_c 61.8138(5)
_cell_measurement_reflns_used 72794
_cell_measurement_temperature 180(2)
_cell_measurement_theta_max 25.03
_cell_measurement_theta_min 1.02
_cell_volume 18938.5(3)
_computing_cell_refinement 'HKL Scalepack (Otwinowski & Minor, 1997)'
_computing_data_collection 'Collect (Nonius, 1998)'
_computing_data_reduction
;
HKL Denzo and Scalepack (Otwinowski & Minor, 1997)
;
_computing_publication_material 'SHELXTL v6.12 (Bruker AXS, 2001)'
_computing_structure_refinement 'SHELXTL v6.12 (Bruker AXS, 2001)'
_computing_structure_solution 'SIR-92 (Altomare et al., 1994)'
_diffrn_ambient_temperature 180(2)
_diffrn_measured_fraction_theta_full 0.857
_diffrn_measured_fraction_theta_max 0.857
_diffrn_measurement_device_type 'Nonius KappaCCD'
_diffrn_measurement_method 'Thin slice \w and \f scans'
_diffrn_radiation_monochromator graphite
_diffrn_radiation_source 'fine-focus sealed tube'
_diffrn_radiation_type MoK\a
_diffrn_radiation_wavelength 0.71073
_diffrn_reflns_av_R_equivalents 0.0404
_diffrn_reflns_av_sigmaI/netI 0.0603
_diffrn_reflns_limit_h_max 28
_diffrn_reflns_limit_h_min -28
_diffrn_reflns_limit_k_max 15
_diffrn_reflns_limit_k_min -15
_diffrn_reflns_limit_l_max 73
_diffrn_reflns_limit_l_min -73
_diffrn_reflns_number 37279
_diffrn_reflns_theta_full 25.02
_diffrn_reflns_theta_max 25.02
_diffrn_reflns_theta_min 3.51
_diffrn_standards_number 0
_exptl_absorpt_coefficient_mu 0.351
_exptl_absorpt_correction_T_max 0.966
_exptl_absorpt_correction_T_min 0.826
_exptl_absorpt_correction_type multi-scan
_exptl_absorpt_process_details 'Sortav Blessing (1995)'
_exptl_crystal_colour red
_exptl_crystal_density_diffrn 1.353
_exptl_crystal_density_method 'not measured'
_exptl_crystal_description block
_exptl_crystal_F_000 7968
_exptl_crystal_size_max 0.18
_exptl_crystal_size_mid 0.14
_exptl_crystal_size_min 0.10
_refine_diff_density_max 0.447
_refine_diff_density_min -0.586
_refine_diff_density_rms 0.117
_refine_ls_extinction_method none
_refine_ls_goodness_of_fit_ref 1.068
_refine_ls_hydrogen_treatment constr
_refine_ls_matrix_type full
_refine_ls_number_parameters 1217
_refine_ls_number_reflns 14306
_refine_ls_number_restraints 6
_refine_ls_restrained_S_all 1.078
_refine_ls_R_factor_all 0.0715
_refine_ls_R_factor_gt 0.0455
_refine_ls_shift/su_max 0.004
_refine_ls_shift/su_mean 0.000
_refine_ls_structure_factor_coef Fsqd
_refine_ls_weighting_details 'calc w=1/[\s^2^(Fo^2^)+(0.0580P)^2^+20.8783P] where P=(Fo^2^+2Fc^2^)/3'
_refine_ls_weighting_scheme calc
_refine_ls_wR_factor_gt 0.1078
_refine_ls_wR_factor_ref 0.1205
_reflns_number_gt 10783
_reflns_number_total 14306
_reflns_threshold_expression I>2\s(I)
_cod_data_source_file c1nj20598f.txt
_cod_data_source_block P2-Ru4
_cod_original_sg_symbol_H-M 'C 2/c'
_cod_database_code 7052792

loop_
_symmetry_equiv_pos_as_xyz
'x, y, z'
'-x, y, -z+1/2'
'x+1/2, y+1/2, z'
'-x+1/2, y+1/2, -z+1/2'
'-x, -y, -z'
'x, -y, z-1/2'
'-x+1/2, -y+1/2, -z'
'x+1/2, -y+1/2, z-1/2'

loop_
_atom_site_label
_atom_site_type_symbol
_atom_site_fract_x
_atom_site_fract_y
_atom_site_fract_z
_atom_site_U_iso_or_equiv
_atom_site_adp_type
_atom_site_occupancy
_atom_site_symmetry_multiplicity
_atom_site_calc_flag
_atom_site_refinement_flags
_atom_site_disorder_assembly
_atom_site_disorder_group
Ru1 Ru 0.037243(11) 0.19374(2) 0.161805(5) 0.02583(10) Uani 1 1 d . . .
P1 P -0.01508(4) 0.26495(7) 0.187573(17) 0.0272(2) Uani 1 1 d . . .
P2 P 0.09367(4) 0.12227(7) 0.137016(17) 0.0306(2) Uani 1 1 d . . .
N1 N 0.08677(10) 0.1184(2) 0.18710(5) 0.0268(7) Uani 1 1 d . . .
N2 N 0.09159(11) 0.3158(2) 0.16677(5) 0.0277(7) Uani 1 1 d . . .
N3 N -0.01365(11) 0.2711(2) 0.13696(5) 0.0270(7) Uani 1 1 d . . .
N4 N -0.01689(11) 0.0703(2) 0.15668(5) 0.0286(7) Uani 1 1 d . . .
C1 C 0.07596(13) 0.0234(3) 0.19499(6) 0.0265(8) Uani 1 1 d . . .
C2 C 0.12057(14) 0.0002(3) 0.21305(6) 0.0314(9) Uani 1 1 d . . .
H2A H 0.1229 -0.0594 0.2218 0.038 Uiso 1 1 calc R . .
C3 C 0.15829(14) 0.0772(3) 0.21545(6) 0.0309(9) Uani 1 1 d . . .
H3A H 0.1923 0.0813 0.2260 0.037 Uiso 1 1 calc R . .
C4 C 0.13795(13) 0.1525(3) 0.19911(6) 0.0273(9) Uani 1 1 d . . .
C5 C 0.16576(13) 0.2430(3) 0.19532(6) 0.0277(9) Uani 1 1 d . . .
C6 C 0.14383(14) 0.3189(3) 0.18054(6) 0.0301(9) Uani 1 1 d . . .
C7 C 0.16981(15) 0.4162(3) 0.17797(7) 0.0341(9) Uani 1 1 d . . .
H7A H 0.2064 0.4380 0.1852 0.041 Uiso 1 1 calc R . .
C8 C 0.13334(15) 0.4707(3) 0.16357(7) 0.0366(10) Uani 1 1 d . . .
H8A H 0.1389 0.5385 0.1591 0.044 Uiso 1 1 calc R . .
C9 C 0.08430(14) 0.4076(3) 0.15607(6) 0.0301(9) Uani 1 1 d . . .
C10 C 0.03899(14) 0.4335(3) 0.13950(6) 0.0285(9) Uani 1 1 d . . .
C11 C -0.00590(14) 0.3692(3) 0.13051(6) 0.0292(9) Uani 1 1 d . . .
C12 C -0.05304(14) 0.3956(3) 0.11338(6) 0.0338(9) Uani 1 1 d . . .
H12A H -0.0582 0.4588 0.1059 0.041 Uiso 1 1 calc R . .
C13 C -0.08804(15) 0.3152(3) 0.10994(6) 0.0349(10) Uani 1 1 d . . .
H13A H -0.1224 0.3109 0.0995 0.042 Uiso 1 1 calc R . .
C14 C -0.06428(14) 0.2361(3) 0.12486(6) 0.0306(9) Uani 1 1 d . . .
C15 C -0.08904(14) 0.1409(3) 0.12708(6) 0.0297(9) Uani 1 1 d . . .
C16 C -0.06642(14) 0.0635(3) 0.14120(6) 0.0314(9) Uani 1 1 d . . .
C17 C -0.09143(15) -0.0348(3) 0.14307(7) 0.0393(10) Uani 1 1 d . . .
H17A H -0.1258 -0.0595 0.1345 0.047 Uiso 1 1 calc R . .
C18 C -0.05772(15) -0.0859(3) 0.15909(7) 0.0371(10) Uani 1 1 d . . .
H18A H -0.0635 -0.1535 0.1636 0.044 Uiso 1 1 calc R . .
C19 C -0.01129(14) -0.0196(3) 0.16810(6) 0.0294(9) Uani 1 1 d . . .
C20 C 0.03107(14) -0.0413(3) 0.18610(6) 0.0301(9) Uani 1 1 d . . .
C21 C 0.22484(14) 0.2614(3) 0.20833(7) 0.0330(10) Uani 1 1 d . . .
C22 C 0.23339(15) 0.2754(3) 0.23068(7) 0.0386(10) Uani 1 1 d . . .
H22A H 0.2016 0.2718 0.2383 0.046 Uiso 1 1 calc R . .
C23 C 0.28843(17) 0.2948(3) 0.24226(8) 0.0477(12) Uani 1 1 d . . .
H23A H 0.2939 0.3042 0.2577 0.057 Uiso 1 1 calc R . .
C24 C 0.33478(17) 0.3001(3) 0.23110(9) 0.0542(13) Uani 1 1 d . . .
H24A H 0.3722 0.3137 0.2388 0.065 Uiso 1 1 calc R . .
C25 C 0.32664(16) 0.2857(3) 0.20886(9) 0.0520(13) Uani 1 1 d . . .
H25A H 0.3586 0.2886 0.2013 0.062 Uiso 1 1 calc R . .
C26 C 0.27215(15) 0.2668(3) 0.19732(7) 0.0407(10) Uani 1 1 d . . .
H26A H 0.2670 0.2576 0.1819 0.049 Uiso 1 1 calc R . .
C27 C 0.04380(14) 0.5369(3) 0.12969(7) 0.0327(9) Uani 1 1 d . . .
C28 C 0.03456(17) 0.6243(3) 0.14123(8) 0.0450(11) Uani 1 1 d . . .
H28A H 0.0203 0.6189 0.1547 0.054 Uiso 1 1 calc R . .
C29 C 0.04587(19) 0.7188(3) 0.13325(8) 0.0546(13) Uani 1 1 d . . .
H29A H 0.0389 0.7781 0.1412 0.066 Uiso 1 1 calc R . .
C30 C 0.06719(17) 0.7273(4) 0.11389(9) 0.0520(13) Uani 1 1 d . . .
H30A H 0.0759 0.7923 0.1086 0.062 Uiso 1 1 calc R . .
C31 C 0.07578(16) 0.6423(4) 0.10224(8) 0.0476(11) Uani 1 1 d . . .
H31A H 0.0903 0.6480 0.0888 0.057 Uiso 1 1 calc R . .
C32 C 0.06320(15) 0.5474(3) 0.11003(7) 0.0402(10) Uani 1 1 d . . .
H32A H 0.0681 0.4887 0.1016 0.048 Uiso 1 1 calc R . .
C33 C -0.14780(14) 0.1231(3) 0.11386(6) 0.0328(9) Uani 1 1 d . . .
C34 C -0.15588(17) 0.0748(4) 0.09401(8) 0.0688(16) Uani 1 1 d . . .
H34A H -0.1236 0.0504 0.0881 0.083 Uiso 1 1 calc R . .
C35 C -0.21089(18) 0.0610(5) 0.08237(9) 0.0811(19) Uani 1 1 d . . .
H35A H -0.2156 0.0280 0.0685 0.097 Uiso 1 1 calc R . .
C36 C -0.25787(16) 0.0937(3) 0.09040(8) 0.0464(11) Uani 1 1 d . . .
H36A H -0.2953 0.0840 0.0823 0.056 Uiso 1 1 calc R . .
C37 C -0.25080(17) 0.1398(4) 0.10996(8) 0.0601(14) Uani 1 1 d . . .
H37A H -0.2834 0.1635 0.1158 0.072 Uiso 1 1 calc R . .
C38 C -0.19566(16) 0.1532(4) 0.12186(8) 0.0610(14) Uani 1 1 d . . .
H38A H -0.1915 0.1842 0.1359 0.073 Uiso 1 1 calc R . .
C39 C 0.02900(14) -0.1429(3) 0.19687(6) 0.0331(9) Uani 1 1 d . . .
C40 C -0.01058(16) -0.1638(3) 0.21044(8) 0.0506(12) Uani 1 1 d . . .
H40A H -0.0372 -0.1129 0.2131 0.061 Uiso 1 1 calc R . .
C41 C -0.01200(19) -0.2580(4) 0.22031(9) 0.0625(15) Uani 1 1 d . . .
H41A H -0.0399 -0.2711 0.2295 0.075 Uiso 1 1 calc R . .
C42 C 0.02602(18) -0.3319(3) 0.21707(8) 0.0539(13) Uani 1 1 d . . .
H42A H 0.0250 -0.3961 0.2240 0.065 Uiso 1 1 calc R . .
C43 C 0.0661(2) -0.3124(3) 0.20368(8) 0.0571(13) Uani 1 1 d . . .
H43A H 0.0931 -0.3632 0.2014 0.069 Uiso 1 1 calc R . .
C44 C 0.06710(17) -0.2190(3) 0.19353(8) 0.0483(12) Uani 1 1 d . . .
H44A H 0.0945 -0.2069 0.1841 0.058 Uiso 1 1 calc R . .
C45 C -0.05718(14) 0.1829(3) 0.20308(7) 0.0315(9) Uani 1 1 d . . .
C46 C -0.09535(14) 0.1119(3) 0.19233(7) 0.0377(10) Uani 1 1 d . . .
H46A H -0.1002 0.1061 0.1768 0.045 Uiso 1 1 calc R . .
C47 C -0.12628(16) 0.0497(3) 0.20423(8) 0.0453(11) Uani 1 1 d . . .
H47A H -0.1517 0.0006 0.1968 0.054 Uiso 1 1 calc R . .
C48 C -0.12089(18) 0.0578(3) 0.22646(8) 0.0529(12) Uani 1 1 d . . .
H48A H -0.1429 0.0156 0.2344 0.064 Uiso 1 1 calc R . .
C49 C -0.0834(2) 0.1274(4) 0.23716(9) 0.0686(15) Uani 1 1 d . . .
H49A H -0.0792 0.1334 0.2527 0.082 Uiso 1 1 calc R . .
C50 C -0.05144(19) 0.1893(3) 0.22549(8) 0.0540(12) Uani 1 1 d . . .
H50A H -0.0252 0.2368 0.2331 0.065 Uiso 1 1 calc R . .
C51 C -0.06491(14) 0.3677(3) 0.17764(6) 0.0303(9) Uani 1 1 d . . .
C52 C -0.04777(16) 0.4684(3) 0.17897(7) 0.0450(11) Uani 1 1 d . . .
H52A H -0.0098 0.4850 0.1858 0.054 Uiso 1 1 calc R . .
C53 C -0.0853(2) 0.5456(4) 0.17050(8) 0.0599(13) Uani 1 1 d . . .
H53A H -0.0732 0.6145 0.1716 0.072 Uiso 1 1 calc R . .
C54 C -0.13996(18) 0.5206(4) 0.16050(8) 0.0580(14) Uani 1 1 d . . .
H54A H -0.1658 0.5727 0.1546 0.070 Uiso 1 1 calc R . .
C55 C -0.15748(17) 0.4216(4) 0.15900(7) 0.0531(13) Uani 1 1 d . . .
H55A H -0.1955 0.4053 0.1522 0.064 Uiso 1 1 calc R . .
C56 C -0.12034(15) 0.3455(3) 0.16724(7) 0.0410(10) Uani 1 1 d . . .
H56A H -0.1327 0.2768 0.1658 0.049 Uiso 1 1 calc R . .
C57 C 0.03046(15) 0.3276(3) 0.20882(7) 0.0333(9) Uani 1 1 d . . .
C58 C 0.06227(15) 0.3736(3) 0.22242(7) 0.0343(10) Uani 1 1 d . . .
C59 C 0.10044(14) 0.4313(3) 0.23842(7) 0.0343(10) Uani 1 1 d . . .
C60 C 0.09028(18) 0.4434(4) 0.25955(8) 0.0561(13) Uani 1 1 d . . .
H60A H 0.0571 0.4135 0.2638 0.067 Uiso 1 1 calc R . .
C61 C 0.12799(19) 0.4988(4) 0.27470(8) 0.0645(14) Uani 1 1 d . . .
H61A H 0.1207 0.5067 0.2893 0.077 Uiso 1 1 calc R . .
C62 C 0.17594(17) 0.5420(3) 0.26848(8) 0.0530(12) Uani 1 1 d . . .
H62A H 0.2020 0.5793 0.2788 0.064 Uiso 1 1 calc R . .
C63 C 0.18634(17) 0.5317(3) 0.24751(8) 0.0481(12) Uani 1 1 d . . .
H63A H 0.2194 0.5622 0.2433 0.058 Uiso 1 1 calc R . .
C64 C 0.14864(15) 0.4767(3) 0.23245(7) 0.0401(10) Uani 1 1 d . . .
H64A H 0.1559 0.4701 0.2178 0.048 Uiso 1 1 calc R . .
C65 C 0.05385(15) 0.0727(3) 0.11130(7) 0.0333(9) Uani 1 1 d . . .
C66 C 0.05016(18) 0.1213(3) 0.09146(8) 0.0499(12) Uani 1 1 d . . .
H66A H 0.0701 0.1833 0.0905 0.060 Uiso 1 1 calc R . .
C67 C 0.0174(2) 0.0802(4) 0.07286(8) 0.0645(14) Uani 1 1 d . . .
H67A H 0.0153 0.1149 0.0593 0.077 Uiso 1 1 calc R . .
C68 C -0.01188(18) -0.0090(4) 0.07364(8) 0.0568(13) Uani 1 1 d . . .
H68A H -0.0338 -0.0366 0.0607 0.068 Uiso 1 1 calc R . .
C69 C -0.00912(17) -0.0579(3) 0.09332(9) 0.0524(12) Uani 1 1 d . . .
H69A H -0.0292 -0.1200 0.0941 0.063 Uiso 1 1 calc R . .
C70 C 0.02320(16) -0.0167(3) 0.11218(8) 0.0445(11) Uani 1 1 d . . .
H70A H 0.0242 -0.0504 0.1258 0.053 Uiso 1 1 calc R . .
C71 C 0.15171(14) 0.2000(3) 0.12929(6) 0.0319(9) Uani 1 1 d . . .
C72 C 0.13866(16) 0.2954(3) 0.12045(7) 0.0367(10) Uani 1 1 d . . .
H72A H 0.0996 0.3165 0.1174 0.044 Uiso 1 1 calc R . .
C73 C 0.18121(16) 0.3604(3) 0.11601(7) 0.0436(11) Uani 1 1 d . . .
H73A H 0.1714 0.4260 0.1102 0.052 Uiso 1 1 calc R . .
C74 C 0.23786(16) 0.3305(4) 0.11997(7) 0.0489(12) Uani 1 1 d . . .
H74A H 0.2673 0.3754 0.1170 0.059 Uiso 1 1 calc R . .
C75 C 0.25155(17) 0.2353(4) 0.12819(8) 0.0583(14) Uani 1 1 d . . .
H75A H 0.2906 0.2139 0.1306 0.070 Uiso 1 1 calc R . .
C76 C 0.20909(16) 0.1698(3) 0.13300(7) 0.0486(12) Uani 1 1 d . . .
H76A H 0.2192 0.1044 0.1388 0.058 Uiso 1 1 calc R . .
C77 C 0.13158(15) 0.0133(3) 0.14781(7) 0.0366(10) Uani 1 1 d . . .
C78 C 0.15907(15) -0.0543(3) 0.15687(7) 0.0399(10) Uani 1 1 d . . .
C79 C 0.19414(15) -0.1337(3) 0.16850(7) 0.0399(10) Uani 1 1 d . . .
C80 C 0.22741(17) -0.1108(4) 0.18850(8) 0.0570(13) Uani 1 1 d . . .
H80A H 0.2278 -0.0436 0.1941 0.068 Uiso 1 1 calc R . .
C81 C 0.2601(2) -0.1856(5) 0.20037(9) 0.0732(16) Uani 1 1 d . . .
H81A H 0.2828 -0.1701 0.2141 0.088 Uiso 1 1 calc R . .
C82 C 0.2593(2) -0.2818(5) 0.19210(12) 0.0781(19) Uani 1 1 d . . .
H82A H 0.2808 -0.3336 0.2004 0.094 Uiso 1 1 calc R . .
C83 C 0.22785(19) -0.3055(4) 0.17190(11) 0.0717(17) Uani 1 1 d . . .
H83A H 0.2289 -0.3721 0.1661 0.086 Uiso 1 1 calc R . .
C84 C 0.19463(17) -0.2305(3) 0.16008(9) 0.0526(13) Uani 1 1 d . . .
H84A H 0.1724 -0.2460 0.1463 0.063 Uiso 1 1 calc R . .
Ru1A Ru 0.2500 0.2500 0.0000 0.02666(12) Uani 1 2 d S . .
P1A P 0.15500(4) 0.20245(8) -0.015198(17) 0.0304(2) Uani 1 1 d . . .
N1A N 0.27976(11) 0.2185(2) -0.02876(5) 0.0279(7) Uani 1 1 d . . .
N2A N 0.26863(11) 0.1042(2) 0.01011(5) 0.0268(7) Uani 1 1 d . . .
C1A C 0.28248(14) 0.2863(3) -0.04558(6) 0.0307(9) Uani 1 1 d . . .
C2A C 0.30422(14) 0.2344(3) -0.06304(7) 0.0352(10) Uani 1 1 d . . .
H2AA H 0.3102 0.2632 -0.0766 0.042 Uiso 1 1 calc R A .
C3A C 0.31445(14) 0.1378(3) -0.05670(6) 0.0327(9) Uani 1 1 d . A .
H3AA H 0.3288 0.0858 -0.0650 0.039 Uiso 1 1 calc R . .
C4A C 0.29990(13) 0.1268(3) -0.03509(6) 0.0282(9) Uani 1 1 d . A .
C5A C 0.30575(13) 0.0377(3) -0.02229(6) 0.0302(9) Uani 1 1 d . . .
C6A C 0.29126(13) 0.0283(3) -0.00136(6) 0.0302(9) Uani 1 1 d . A .
C7A C 0.29731(14) -0.0633(3) 0.01199(7) 0.0358(10) Uani 1 1 d . . .
H7AA H 0.3119 -0.1268 0.0081 0.043 Uiso 1 1 calc R A .
C8A C 0.27837(14) -0.0414(3) 0.03079(7) 0.0357(10) Uani 1 1 d . A .
H8AA H 0.2773 -0.0868 0.0427 0.043 Uiso 1 1 calc R . .
C9A C 0.25992(14) 0.0627(3) 0.02987(6) 0.0304(9) Uani 1 1 d . A .
C10A C 0.23558(14) 0.1128(3) 0.04606(6) 0.0324(9) Uani 1 1 d . . .
C11A C 0.33046(15) -0.0550(3) -0.03167(6) 0.0330(9) Uani 1 1 d . A .
C12A C 0.38559(15) -0.0535(3) -0.03696(6) 0.0350(10) Uani 1 1 d . . .
H12B H 0.4070 0.0079 -0.0353 0.042 Uiso 1 1 calc R A .
C13A C 0.41001(17) -0.1395(3) -0.04454(7) 0.0435(11) Uani 1 1 d . A .
H13B H 0.4479 -0.1367 -0.0480 0.052 Uiso 1 1 calc R . .
C14A C 0.3797(2) -0.2284(4) -0.04710(8) 0.0572(13) Uani 1 1 d . . .
H14A H 0.3964 -0.2873 -0.0523 0.069 Uiso 1 1 calc R A .
C15A C 0.3247(2) -0.2323(4) -0.04211(9) 0.0634(14) Uani 1 1 d . A .
H15A H 0.3034 -0.2938 -0.0440 0.076 Uiso 1 1 calc R . .
C16A C 0.30058(18) -0.1457(3) -0.03434(7) 0.0493(12) Uani 1 1 d . . .
H16A H 0.2629 -0.1491 -0.0308 0.059 Uiso 1 1 calc R A .
C17A C 0.22846(16) 0.0509(3) 0.06582(7) 0.0377(10) Uani 1 1 d . A .
C18A C 0.27582(18) 0.0227(3) 0.08105(7) 0.0506(12) Uani 1 1 d . . .
H18B H 0.3131 0.0450 0.0792 0.061 Uiso 1 1 calc R A .
C19A C 0.2695(2) -0.0370(4) 0.09880(8) 0.0659(15) Uani 1 1 d . A .
H19A H 0.3024 -0.0560 0.1090 0.079 Uiso 1 1 calc R . .
C20A C 0.2157(3) -0.0692(4) 0.10173(9) 0.0700(16) Uani 1 1 d . . .
H20A H 0.2115 -0.1105 0.1140 0.084 Uiso 1 1 calc R A .
C21A C 0.1683(2) -0.0422(4) 0.08710(9) 0.0608(14) Uani 1 1 d . A .
H21A H 0.1311 -0.0641 0.0892 0.073 Uiso 1 1 calc R . .
C22A C 0.17492(17) 0.0179(3) 0.06914(7) 0.0477(11) Uani 1 1 d . . .
H22B H 0.1419 0.0365 0.0590 0.057 Uiso 1 1 calc R A .
C23A C 0.12914(14) 0.2419(3) -0.04353(6) 0.0323(9) Uani 1 1 d . A .
C24A C 0.15607(16) 0.2061(3) -0.06029(7) 0.0443(11) Uani 1 1 d . . .
H24B H 0.1876 0.1608 -0.0570 0.053 Uiso 1 1 calc R A .
C25A C 0.13784(18) 0.2351(4) -0.08195(8) 0.0534(12) Uani 1 1 d . A .
H25B H 0.1563 0.2089 -0.0933 0.064 Uiso 1 1 calc R . .
C26A C 0.09277(18) 0.3022(3) -0.08674(8) 0.0518(12) Uani 1 1 d . . .
H26B H 0.0798 0.3220 -0.1015 0.062 Uiso 1 1 calc R A .
C27A C 0.06679(18) 0.3400(3) -0.07032(8) 0.0520(12) Uani 1 1 d . A .
H27A H 0.0362 0.3873 -0.0737 0.062 Uiso 1 1 calc R . .
C28A C 0.08419(16) 0.3108(3) -0.04888(7) 0.0431(11) Uani 1 1 d . . .
H28B H 0.0654 0.3378 -0.0377 0.052 Uiso 1 1 calc R A .
C29A C 0.13459(14) 0.0676(3) -0.01504(6) 0.0390(10) Uiso 0.50 1 d PD A 1
C30A C 0.1407(2) 0.0059(7) -0.03238(17) 0.051(2) Uiso 0.50 1 d PD A 1
H30B H 0.1545 0.0345 -0.0446 0.061 Uiso 0.50 1 calc PR A 1
C31A C 0.1276(3) -0.0952(8) -0.03270(18) 0.053(3) Uiso 0.50 1 d PD A 1
H31B H 0.1339 -0.1371 -0.0446 0.063 Uiso 0.50 1 calc PR A 1
C32A C 0.1042(2) -0.1358(5) -0.01465(9) 0.0890(18) Uiso 0.50 1 d PD A 1
H32B H 0.0903 -0.2036 -0.0150 0.107 Uiso 0.50 1 calc PR A 1
C33A C 0.1019(4) -0.0701(10) 0.0046(2) 0.091(4) Uiso 0.50 1 d PD A 1
H33A H 0.0907 -0.0971 0.0176 0.109 Uiso 0.50 1 calc PR A 1
C34A C 0.1168(3) 0.0349(8) 0.00346(18) 0.069(3) Uiso 0.50 1 d PD A 1
H34B H 0.1143 0.0800 0.0153 0.083 Uiso 0.50 1 calc PR A 1
C29' C 0.13459(14) 0.0676(3) -0.01504(6) 0.0390(10) Uiso 0.50 1 d PD A 2
C30' C 0.1587(3) -0.0067(6) -0.02420(11) 0.0342(19) Uiso 0.50 1 d PD A 2
H30' H 0.1902 0.0099 -0.0314 0.041 Uiso 0.50 1 calc PR A 2
C31' C 0.1421(3) -0.1083(7) -0.02430(13) 0.040(2) Uiso 0.50 1 d PD A 2
H31' H 0.1610 -0.1567 -0.0321 0.048 Uiso 0.50 1 calc PR A 2
C32' C 0.1042(2) -0.1358(5) -0.01465(9) 0.0890(18) Uiso 0.50 1 d PD A 2
H32' H 0.0981 -0.2068 -0.0136 0.107 Uiso 0.50 1 calc PR A 2
C33' C 0.0675(5) -0.0697(9) -0.00461(16) 0.080(3) Uiso 0.50 1 d PD A 2
H33' H 0.0351 -0.0938 0.0012 0.095 Uiso 0.50 1 calc PR A 2
C34' C 0.0837(4) 0.0357(8) -0.00401(14) 0.064(3) Uiso 0.50 1 d PD A 2
H34' H 0.0633 0.0844 0.0031 0.077 Uiso 0.50 1 calc PR A 2
C35A C 0.10358(14) 0.2574(3) -0.00085(7) 0.0333(9) Uani 1 1 d . A .
C36A C 0.06987(15) 0.2896(3) 0.00989(7) 0.0332(9) Uani 1 1 d . . .
C37A C 0.02916(14) 0.3288(3) 0.02286(7) 0.0309(9) Uani 1 1 d . A .
C38A C 0.03461(16) 0.3105(3) 0.04500(7) 0.0418(11) Uani 1 1 d . . .
H38B H 0.0659 0.2709 0.0521 0.050 Uiso 1 1 calc R A .
C39A C -0.00501(18) 0.3493(4) 0.05695(8) 0.0524(12) Uani 1 1 d . A .
H39A H -0.0011 0.3359 0.0722 0.063 Uiso 1 1 calc R . .
C40A C -0.05010(18) 0.4072(3) 0.04692(9) 0.0559(13) Uani 1 1 d . . .
H40B H -0.0775 0.4333 0.0552 0.067 Uiso 1 1 calc R A .
C41A C -0.05545(16) 0.4274(3) 0.02500(9) 0.0515(12) Uani 1 1 d . A .
H41B H -0.0862 0.4689 0.0182 0.062 Uiso 1 1 calc R . .
C42A C -0.01681(15) 0.3882(3) 0.01269(7) 0.0388(10) Uani 1 1 d . . .
H42B H -0.0213 0.4013 -0.0026 0.047 Uiso 1 1 calc R A .

loop_
_atom_site_aniso_label
_atom_site_aniso_U_11
_atom_site_aniso_U_22
_atom_site_aniso_U_33
_atom_site_aniso_U_23
_atom_site_aniso_U_13
_atom_site_aniso_U_12
Ru1 0.02552(15) 0.02555(19) 0.0256(2) 0.00156(13) 0.00165(12) 0.00127(12)
P1 0.0260(4) 0.0270(6) 0.0274(6) -0.0003(4) 0.0011(4) -0.0004(4)
P2 0.0324(5) 0.0281(6) 0.0315(7) 0.0031(5) 0.0056(4) 0.0040(4)
N1 0.0234(14) 0.0293(19) 0.027(2) -0.0016(14) 0.0019(13) 0.0009(12)
N2 0.0288(15) 0.0257(18) 0.027(2) -0.0002(14) 0.0006(13) 0.0014(12)
N3 0.0295(15) 0.0329(19) 0.0174(19) -0.0007(14) -0.0002(13) 0.0028(13)
N4 0.0299(15) 0.0287(19) 0.027(2) 0.0011(14) 0.0030(14) -0.0012(13)
C1 0.0304(18) 0.023(2) 0.026(2) 0.0013(16) 0.0058(16) 0.0007(15)
C2 0.0332(19) 0.032(2) 0.029(3) 0.0061(18) 0.0049(17) 0.0071(17)
C3 0.0279(18) 0.037(2) 0.027(3) -0.0007(18) 0.0010(16) 0.0028(16)
C4 0.0249(17) 0.033(2) 0.024(2) 0.0015(17) 0.0027(15) 0.0059(15)
C5 0.0234(17) 0.029(2) 0.030(3) -0.0009(18) 0.0024(16) -0.0002(15)
C6 0.0253(18) 0.036(2) 0.029(3) -0.0023(18) 0.0054(16) -0.0030(16)
C7 0.0322(19) 0.033(2) 0.036(3) 0.0003(19) 0.0028(17) -0.0074(17)
C8 0.042(2) 0.030(2) 0.037(3) 0.0032(19) 0.0061(19) -0.0041(17)
C9 0.0345(19) 0.025(2) 0.031(3) 0.0034(17) 0.0053(17) 0.0019(15)
C10 0.0332(19) 0.027(2) 0.026(2) 0.0021(17) 0.0091(17) 0.0022(16)
C11 0.0343(19) 0.029(2) 0.025(2) 0.0040(17) 0.0073(16) 0.0053(16)
C12 0.039(2) 0.036(2) 0.026(3) 0.0077(18) 0.0021(17) 0.0094(18)
C13 0.0313(19) 0.044(3) 0.027(3) 0.0030(19) -0.0013(17) 0.0046(17)
C14 0.0285(18) 0.036(2) 0.027(3) -0.0017(18) 0.0009(16) 0.0047(16)
C15 0.0314(18) 0.033(2) 0.023(2) -0.0045(18) -0.0008(16) 0.0047(16)
C16 0.0302(18) 0.033(2) 0.029(3) -0.0026(18) -0.0013(17) -0.0037(16)
C17 0.035(2) 0.040(3) 0.038(3) 0.000(2) -0.0063(18) -0.0054(18)
C18 0.039(2) 0.029(2) 0.041(3) 0.0025(19) 0.0018(19) -0.0043(17)
C19 0.0322(18) 0.024(2) 0.032(3) 0.0012(17) 0.0044(17) -0.0021(15)
C20 0.0320(18) 0.030(2) 0.029(3) 0.0012(17) 0.0077(17) 0.0030(16)
C21 0.0302(19) 0.028(2) 0.040(3) 0.0007(18) 0.0027(18) -0.0002(16)
C22 0.035(2) 0.033(2) 0.047(3) -0.003(2) 0.0019(19) 0.0053(17)
C23 0.049(2) 0.045(3) 0.044(3) -0.011(2) -0.010(2) 0.003(2)
C24 0.033(2) 0.047(3) 0.077(4) -0.007(3) -0.009(2) -0.0067(19)
C25 0.030(2) 0.050(3) 0.077(4) 0.000(3) 0.009(2) -0.0022(18)
C26 0.038(2) 0.037(3) 0.045(3) 0.000(2) 0.003(2) -0.0011(17)
C27 0.0345(19) 0.031(2) 0.031(3) 0.0062(19) 0.0016(17) 0.0001(16)
C28 0.055(2) 0.034(3) 0.048(3) 0.003(2) 0.017(2) 0.0031(19)
C29 0.072(3) 0.027(3) 0.066(4) 0.006(2) 0.015(3) 0.004(2)
C30 0.051(3) 0.039(3) 0.066(4) 0.024(3) 0.007(2) -0.004(2)
C31 0.051(2) 0.054(3) 0.040(3) 0.016(2) 0.010(2) 0.002(2)
C32 0.043(2) 0.042(3) 0.035(3) 0.007(2) 0.0054(19) 0.0026(18)
C33 0.0339(19) 0.033(2) 0.029(3) 0.0006(18) -0.0025(17) 0.0010(16)
C34 0.036(2) 0.116(5) 0.052(4) -0.041(3) 0.000(2) 0.011(2)
C35 0.040(2) 0.143(5) 0.055(4) -0.054(4) -0.008(2) 0.005(3)
C36 0.035(2) 0.052(3) 0.048(3) -0.005(2) -0.006(2) -0.0033(19)
C37 0.035(2) 0.080(4) 0.064(4) -0.029(3) 0.004(2) 0.003(2)
C38 0.038(2) 0.095(4) 0.049(3) -0.038(3) 0.001(2) 0.001(2)
C39 0.0336(19) 0.030(2) 0.035(3) 0.0063(18) 0.0006(17) -0.0018(16)
C40 0.039(2) 0.046(3) 0.071(4) 0.020(2) 0.022(2) 0.0087(19)
C41 0.054(3) 0.056(3) 0.081(4) 0.036(3) 0.023(3) 0.006(2)
C42 0.061(3) 0.034(3) 0.066(4) 0.023(2) 0.007(2) 0.004(2)
C43 0.075(3) 0.036(3) 0.064(4) 0.012(2) 0.022(3) 0.020(2)
C44 0.055(3) 0.037(3) 0.058(3) 0.008(2) 0.023(2) 0.007(2)
C45 0.0349(19) 0.030(2) 0.029(3) 0.0038(18) 0.0040(17) 0.0044(16)
C46 0.036(2) 0.037(3) 0.040(3) -0.001(2) 0.0075(18) -0.0047(17)
C47 0.040(2) 0.033(3) 0.064(4) 0.000(2) 0.011(2) -0.0045(18)
C48 0.058(3) 0.049(3) 0.054(4) 0.014(2) 0.019(2) -0.009(2)
C49 0.092(4) 0.075(4) 0.040(3) 0.006(3) 0.014(3) -0.029(3)
C50 0.070(3) 0.053(3) 0.038(3) 0.008(2) 0.008(2) -0.020(2)
C51 0.0322(19) 0.032(2) 0.028(3) 0.0037(18) 0.0105(16) 0.0072(16)
C52 0.041(2) 0.042(3) 0.051(3) 0.008(2) 0.007(2) 0.0082(19)
C53 0.070(3) 0.041(3) 0.072(4) 0.016(3) 0.021(3) 0.011(2)
C54 0.051(3) 0.070(4) 0.054(4) 0.030(3) 0.012(2) 0.026(2)
C55 0.041(2) 0.072(4) 0.046(3) 0.018(3) 0.006(2) 0.012(2)
C56 0.038(2) 0.048(3) 0.036(3) 0.006(2) 0.0031(19) 0.0051(19)
C57 0.0313(19) 0.032(2) 0.037(3) 0.0009(19) 0.0072(18) 0.0013(16)
C58 0.0302(19) 0.032(2) 0.040(3) 0.000(2) 0.0030(18) 0.0029(17)
C59 0.0301(19) 0.035(2) 0.036(3) -0.0060(19) -0.0004(18) 0.0025(16)
C60 0.050(3) 0.073(4) 0.046(3) -0.011(3) 0.008(2) -0.025(2)
C61 0.068(3) 0.085(4) 0.040(3) -0.018(3) 0.008(2) -0.024(3)
C62 0.046(2) 0.058(3) 0.051(4) -0.014(2) -0.002(2) -0.015(2)
C63 0.041(2) 0.047(3) 0.055(4) -0.006(2) 0.006(2) -0.0146(19)
C64 0.044(2) 0.040(3) 0.036(3) -0.009(2) 0.0081(19) -0.0040(19)
C65 0.039(2) 0.027(2) 0.035(3) -0.0003(19) 0.0077(18) 0.0028(16)
C66 0.061(3) 0.046(3) 0.040(3) 0.003(2) -0.002(2) -0.008(2)
C67 0.079(3) 0.065(4) 0.045(4) 0.005(3) -0.005(3) -0.015(3)
C68 0.059(3) 0.065(4) 0.042(3) -0.007(3) -0.006(2) -0.004(2)
C69 0.050(2) 0.038(3) 0.068(4) -0.013(3) 0.006(2) -0.008(2)
C70 0.055(2) 0.036(3) 0.043(3) -0.003(2) 0.010(2) 0.000(2)
C71 0.036(2) 0.035(2) 0.026(3) -0.0019(18) 0.0073(17) 0.0015(17)
C72 0.037(2) 0.037(3) 0.037(3) -0.002(2) 0.0095(18) 0.0032(18)
C73 0.050(2) 0.042(3) 0.041(3) 0.000(2) 0.014(2) -0.004(2)
C74 0.039(2) 0.063(3) 0.046(3) 0.001(2) 0.011(2) -0.013(2)
C75 0.035(2) 0.067(4) 0.073(4) 0.021(3) 0.009(2) 0.005(2)
C76 0.038(2) 0.051(3) 0.056(3) 0.012(2) 0.008(2) 0.0041(19)
C77 0.038(2) 0.038(3) 0.035(3) 0.002(2) 0.0079(18) 0.0035(18)
C78 0.036(2) 0.040(3) 0.045(3) 0.001(2) 0.0106(19) 0.0070(19)
C79 0.035(2) 0.043(3) 0.043(3) 0.010(2) 0.011(2) 0.0088(18)
C80 0.050(3) 0.068(4) 0.054(4) 0.006(3) 0.010(2) 0.022(2)
C81 0.059(3) 0.097(5) 0.065(4) 0.016(3) 0.015(3) 0.031(3)
C82 0.050(3) 0.078(4) 0.107(6) 0.048(4) 0.016(3) 0.023(3)
C83 0.046(3) 0.039(3) 0.132(6) 0.013(3) 0.020(3) 0.008(2)
C84 0.042(2) 0.039(3) 0.079(4) 0.006(3) 0.015(2) 0.005(2)
Ru1A 0.0235(2) 0.0340(3) 0.0226(3) 0.00173(19) 0.00414(17) 0.00406(17)
P1A 0.0271(5) 0.0353(6) 0.0284(7) 0.0000(5) 0.0037(4) 0.0041(4)
N1A 0.0264(15) 0.037(2) 0.020(2) 0.0017(14) 0.0034(13) 0.0018(13)
N2A 0.0252(14) 0.0330(19) 0.022(2) 0.0005(14) 0.0049(13) 0.0028(12)
C1A 0.0269(18) 0.043(3) 0.022(3) 0.0028(18) 0.0026(16) 0.0062(16)
C2A 0.0326(19) 0.051(3) 0.023(3) 0.0032(19) 0.0057(17) 0.0073(18)
C3A 0.0332(19) 0.040(3) 0.025(3) -0.0058(19) 0.0055(17) 0.0040(17)
C4A 0.0253(17) 0.040(3) 0.020(2) 0.0001(18) 0.0031(15) 0.0027(16)
C5A 0.0248(17) 0.037(2) 0.030(3) -0.0025(18) 0.0057(16) -0.0024(15)
C6A 0.0271(18) 0.029(2) 0.036(3) -0.0019(18) 0.0073(17) -0.0009(15)
C7A 0.039(2) 0.035(3) 0.036(3) 0.0009(19) 0.0140(18) 0.0022(17)
C8A 0.039(2) 0.036(3) 0.034(3) 0.0083(19) 0.0095(18) 0.0007(17)
C9A 0.0290(18) 0.037(2) 0.024(3) 0.0064(18) 0.0021(16) 0.0053(16)
C10A 0.0282(18) 0.043(3) 0.026(3) 0.0050(19) 0.0040(16) 0.0044(16)
C11A 0.039(2) 0.035(2) 0.025(3) -0.0035(18) 0.0057(17) -0.0021(17)
C12A 0.039(2) 0.038(3) 0.029(3) -0.0018(19) 0.0069(18) -0.0003(17)
C13A 0.049(2) 0.052(3) 0.031(3) -0.003(2) 0.0076(19) 0.013(2)
C14A 0.085(3) 0.041(3) 0.050(4) -0.006(2) 0.025(3) 0.009(3)
C15A 0.091(4) 0.035(3) 0.069(4) -0.011(3) 0.028(3) -0.015(3)
C16A 0.058(3) 0.044(3) 0.050(3) -0.009(2) 0.021(2) -0.011(2)
C17A 0.045(2) 0.039(3) 0.030(3) 0.0016(19) 0.0126(19) 0.0125(18)
C18A 0.054(3) 0.061(3) 0.039(3) 0.014(2) 0.013(2) 0.017(2)
C19A 0.090(4) 0.075(4) 0.034(3) 0.021(3) 0.014(3) 0.036(3)
C20A 0.117(4) 0.052(3) 0.051(4) 0.025(3) 0.044(3) 0.030(3)
C21A 0.083(3) 0.047(3) 0.063(4) 0.010(3) 0.044(3) 0.005(3)
C22A 0.050(2) 0.054(3) 0.041(3) 0.010(2) 0.015(2) 0.010(2)
C23A 0.0263(18) 0.040(3) 0.029(3) 0.0004(18) -0.0012(16) -0.0042(16)
C24A 0.037(2) 0.061(3) 0.033(3) -0.003(2) 0.0012(19) 0.0074(19)
C25A 0.049(3) 0.079(4) 0.032(3) -0.004(2) 0.008(2) -0.004(2)
C26A 0.053(3) 0.064(3) 0.033(3) 0.011(2) -0.012(2) -0.008(2)
C27A 0.052(3) 0.050(3) 0.048(4) 0.013(2) -0.010(2) 0.005(2)
C28A 0.040(2) 0.044(3) 0.044(3) 0.003(2) 0.002(2) 0.0080(19)
C35A 0.0252(18) 0.037(2) 0.037(3) 0.0001(19) 0.0019(17) -0.0001(16)
C36A 0.0299(19) 0.033(2) 0.035(3) 0.0027(18) 0.0002(18) -0.0010(16)
C37A 0.0297(19) 0.029(2) 0.035(3) -0.0023(18) 0.0072(17) -0.0052(15)
C38A 0.041(2) 0.045(3) 0.040(3) 0.005(2) 0.011(2) 0.0048(18)
C39A 0.058(3) 0.067(3) 0.036(3) -0.003(2) 0.019(2) -0.001(2)
C40A 0.048(3) 0.057(3) 0.069(4) -0.011(3) 0.028(2) 0.007(2)
C41A 0.037(2) 0.049(3) 0.070(4) 0.002(3) 0.013(2) 0.0136(19)
C42A 0.035(2) 0.038(3) 0.042(3) 0.003(2) 0.0029(19) -0.0005(17)

loop_
_atom_type_symbol
_atom_type_description
_atom_type_scat_dispersion_real
_atom_type_scat_dispersion_imag
_atom_type_scat_source
C C 0.0033 0.0016 'International Tables Vol C Tables 4.2.6.8 and 6.1.1.4'
H H 0.0000 0.0000 'International Tables Vol C Tables 4.2.6.8 and 6.1.1.4'
N N 0.0061 0.0033 'International Tables Vol C Tables 4.2.6.8 and 6.1.1.4'
P P 0.1023 0.0942 'International Tables Vol C Tables 4.2.6.8 and 6.1.1.4'
Ru Ru -1.2594 0.8363 'International Tables Vol C Tables 4.2.6.8 and 6.1.1.4'

loop_
_geom_angle_atom_site_label_1
_geom_angle_atom_site_label_2
_geom_angle_atom_site_label_3
_geom_angle
_geom_angle_site_symmetry_1
_geom_angle_site_symmetry_3
N2 Ru1 N1 90.02(11) . .
N2 Ru1 N4 179.50(12) . .
N1 Ru1 N4 89.85(11) . .
N2 Ru1 N3 89.92(11) . .
N1 Ru1 N3 178.55(11) . .
N4 Ru1 N3 90.22(11) . .
N2 Ru1 P1 88.20(8) . .
N1 Ru1 P1 88.44(8) . .
N4 Ru1 P1 92.29(8) . .
N3 Ru1 P1 90.11(8) . .
N2 Ru1 P2 90.38(8) . .
N1 Ru1 P2 89.49(8) . .
N4 Ru1 P2 89.13(8) . .
N3 Ru1 P2 91.96(8) . .
P1 Ru1 P2 177.49(3) . .
C57 P1 C51 100.64(17) . .
C57 P1 C45 101.64(18) . .
C51 P1 C45 103.82(16) . .
C57 P1 Ru1 111.58(12) . .
C51 P1 Ru1 116.35(12) . .
C45 P1 Ru1 120.16(13) . .
C77 P2 C65 101.30(18) . .
C77 P2 C71 101.50(17) . .
C65 P2 C71 105.82(18) . .
C77 P2 Ru1 112.34(14) . .
C65 P2 Ru1 116.03(12) . .
C71 P2 Ru1 117.69(13) . .
C1 N1 C4 107.4(3) . .
C1 N1 Ru1 126.4(2) . .
C4 N1 Ru1 126.2(2) . .
C9 N2 C6 107.5(3) . .
C9 N2 Ru1 126.3(2) . .
C6 N2 Ru1 126.2(2) . .
C11 N3 C14 107.5(3) . .
C11 N3 Ru1 126.4(2) . .
C14 N3 Ru1 126.0(2) . .
C19 N4 C16 107.4(3) . .
C19 N4 Ru1 126.6(2) . .
C16 N4 Ru1 126.1(2) . .
N1 C1 C20 125.7(3) . .
N1 C1 C2 108.3(3) . .
C20 C1 C2 125.9(3) . .
C3 C2 C1 108.3(3) . .
C3 C2 H2A 125.9 . .
C1 C2 H2A 125.9 . .
C2 C3 C4 107.7(3) . .
C2 C3 H3A 126.2 . .
C4 C3 H3A 126.2 . .
N1 C4 C5 125.3(3) . .
N1 C4 C3 108.3(3) . .
C5 C4 C3 126.3(3) . .
C6 C5 C4 125.9(3) . .
C6 C5 C21 116.5(3) . .
C4 C5 C21 117.6(3) . .
N2 C6 C5 125.6(3) . .
N2 C6 C7 108.1(3) . .
C5 C6 C7 126.2(3) . .
C8 C7 C6 108.1(3) . .
C8 C7 H7A 125.9 . .
C6 C7 H7A 125.9 . .
C7 C8 C9 107.5(3) . .
C7 C8 H8A 126.3 . .
C9 C8 H8A 126.3 . .
N2 C9 C10 126.1(3) . .
N2 C9 C8 108.7(3) . .
C10 C9 C8 125.1(3) . .
C9 C10 C11 125.6(3) . .
C9 C10 C27 114.7(3) . .
C11 C10 C27 119.4(3) . .
N3 C11 C10 125.6(3) . .
N3 C11 C12 108.5(3) . .
C10 C11 C12 125.9(3) . .
C13 C12 C11 107.8(3) . .
C13 C12 H12A 126.1 . .
C11 C12 H12A 126.1 . .
C12 C13 C14 107.7(3) . .
C12 C13 H13A 126.1 . .
C14 C13 H13A 126.1 . .
N3 C14 C15 125.7(3) . .
N3 C14 C13 108.5(3) . .
C15 C14 C13 125.8(3) . .
C16 C15 C14 126.5(3) . .
C16 C15 C33 116.8(3) . .
C14 C15 C33 116.5(3) . .
N4 C16 C15 125.4(3) . .
N4 C16 C17 108.3(3) . .
C15 C16 C17 126.2(3) . .
C18 C17 C16 108.0(3) . .
C18 C17 H17A 126.0 . .
C16 C17 H17A 126.0 . .
C17 C18 C19 107.6(3) . .
C17 C18 H18A 126.2 . .
C19 C18 H18A 126.2 . .
N4 C19 C20 125.5(3) . .
N4 C19 C18 108.7(3) . .
C20 C19 C18 125.7(3) . .
C19 C20 C1 125.8(3) . .
C19 C20 C39 117.7(3) . .
C1 C20 C39 116.5(3) . .
C22 C21 C26 118.8(3) . .
C22 C21 C5 122.0(3) . .
C26 C21 C5 119.2(4) . .
C21 C22 C23 120.8(4) . .
C21 C22 H22A 119.6 . .
C23 C22 H22A 119.6 . .
C24 C23 C22 119.6(4) . .
C24 C23 H23A 120.2 . .
C22 C23 H23A 120.2 . .
C25 C24 C23 119.9(4) . .
C25 C24 H24A 120.0 . .
C23 C24 H24A 120.0 . .
C24 C25 C26 120.6(4) . .
C24 C25 H25A 119.7 . .
C26 C25 H25A 119.7 . .
C25 C26 C21 120.2(4) . .
C25 C26 H26A 119.9 . .
C21 C26 H26A 119.9 . .
C32 C27 C28 118.2(4) . .
C32 C27 C10 120.4(4) . .
C28 C27 C10 121.1(4) . .
C29 C28 C27 120.6(4) . .
C29 C28 H28A 119.7 . .
C27 C28 H28A 119.7 . .
C30 C29 C28 120.2(4) . .
C30 C29 H29A 119.9 . .
C28 C29 H29A 119.9 . .
C31 C30 C29 119.9(4) . .
C31 C30 H30A 120.0 . .
C29 C30 H30A 120.0 . .
C30 C31 C32 119.9(4) . .
C30 C31 H31A 120.1 . .
C32 C31 H31A 120.1 . .
C27 C32 C31 121.2(4) . .
C27 C32 H32A 119.4 . .
C31 C32 H32A 119.4 . .
C38 C33 C34 117.2(3) . .
C38 C33 C15 120.0(4) . .
C34 C33 C15 122.8(3) . .
C33 C34 C35 120.6(4) . .
C33 C34 H34A 119.7 . .
C35 C34 H34A 119.7 . .
C36 C35 C34 121.2(4) . .
C36 C35 H35A 119.4 . .
C34 C35 H35A 119.4 . .
C37 C36 C35 119.0(4) . .
C37 C36 H36A 120.5 . .
C35 C36 H36A 120.5 . .
C36 C37 C38 120.2(4) . .
C36 C37 H37A 119.9 . .
C38 C37 H37A 119.9 . .
C33 C38 C37 121.7(4) . .
C33 C38 H38A 119.1 . .
C37 C38 H38A 119.1 . .
C40 C39 C44 117.7(4) . .
C40 C39 C20 121.5(3) . .
C44 C39 C20 120.8(3) . .
C39 C40 C41 120.9(4) . .
C39 C40 H40A 119.6 . .
C41 C40 H40A 119.6 . .
C42 C41 C40 120.9(4) . .
C42 C41 H41A 119.6 . .
C40 C41 H41A 119.6 . .
C41 C42 C43 119.2(4) . .
C41 C42 H42A 120.4 . .
C43 C42 H42A 120.4 . .
C42 C43 C44 120.2(4) . .
C42 C43 H43A 119.9 . .
C44 C43 H43A 119.9 . .
C39 C44 C43 121.2(4) . .
C39 C44 H44A 119.4 . .
C43 C44 H44A 119.4 . .
C50 C45 C46 118.3(4) . .
C50 C45 P1 121.1(3) . .
C46 C45 P1 120.6(3) . .
C47 C46 C45 120.0(4) . .
C47 C46 H46A 120.0 . .
C45 C46 H46A 120.0 . .
C48 C47 C46 121.2(4) . .
C48 C47 H47A 119.4 . .
C46 C47 H47A 119.4 . .
C47 C48 C49 119.2(4) . .
C47 C48 H48A 120.4 . .
C49 C48 H48A 120.4 . .
C48 C49 C50 120.3(5) . .
C48 C49 H49A 119.8 . .
C50 C49 H49A 119.8 . .
C45 C50 C49 121.0(4) . .
C45 C50 H50A 119.5 . .
C49 C50 H50A 119.5 . .
C52 C51 C56 118.2(3) . .
C52 C51 P1 121.5(3) . .
C56 C51 P1 120.2(3) . .
C51 C52 C53 121.1(4) . .
C51 C52 H52A 119.5 . .
C53 C52 H52A 119.5 . .
C54 C53 C52 119.0(4) . .
C54 C53 H53A 120.5 . .
C52 C53 H53A 120.5 . .
C55 C54 C53 120.6(4) . .
C55 C54 H54A 119.7 . .
C53 C54 H54A 119.7 . .
C54 C55 C56 120.3(4) . .
C54 C55 H55A 119.9 . .
C56 C55 H55A 119.9 . .
C55 C56 C51 120.9(4) . .
C55 C56 H56A 119.6 . .
C51 C56 H56A 119.6 . .
C58 C57 P1 176.4(4) . .
C57 C58 C59 178.5(5) . .
C60 C59 C64 118.6(4) . .
C60 C59 C58 121.9(4) . .
C64 C59 C58 119.6(4) . .
C59 C60 C61 120.7(4) . .
C59 C60 H60A 119.6 . .
C61 C60 H60A 119.6 . .
C62 C61 C60 119.6(5) . .
C62 C61 H61A 120.2 . .
C60 C61 H61A 120.2 . .
C63 C62 C61 120.4(4) . .
C63 C62 H62A 119.8 . .
C61 C62 H62A 119.8 . .
C62 C63 C64 119.8(4) . .
C62 C63 H63A 120.1 . .
C64 C63 H63A 120.1 . .
C63 C64 C59 120.8(4) . .
C63 C64 H64A 119.6 . .
C59 C64 H64A 119.6 . .
C66 C65 C70 118.1(4) . .
C66 C65 P2 124.0(3) . .
C70 C65 P2 117.8(3) . .
C65 C66 C67 120.4(4) . .
C65 C66 H66A 119.8 . .
C67 C66 H66A 119.8 . .
C68 C67 C66 121.4(5) . .
C68 C67 H67A 119.3 . .
C66 C67 H67A 119.3 . .
C69 C68 C67 119.0(4) . .
C69 C68 H68A 120.5 . .
C67 C68 H68A 120.5 . .
C68 C69 C70 120.0(4) . .
C68 C69 H69A 120.0 . .
C70 C69 H69A 120.0 . .
C65 C70 C69 121.0(4) . .
C65 C70 H70A 119.5 . .
C69 C70 H70A 119.5 . .
C72 C71 C76 118.2(4) . .
C72 C71 P2 118.8(3) . .
C76 C71 P2 122.9(3) . .
C73 C72 C71 121.3(4) . .
C73 C72 H72A 119.4 . .
C71 C72 H72A 119.4 . .
C74 C73 C72 120.2(4) . .
C74 C73 H73A 119.9 . .
C72 C73 H73A 119.9 . .
C75 C74 C73 119.4(4) . .
C75 C74 H74A 120.3 . .
C73 C74 H74A 120.3 . .
C74 C75 C76 120.8(4) . .
C74 C75 H75A 119.6 . .
C76 C75 H75A 119.6 . .
C75 C76 C71 120.1(4) . .
C75 C76 H76A 120.0 . .
C71 C76 H76A 120.0 . .
C78 C77 P2 173.4(4) . .
C77 C78 C79 177.6(5) . .
C84 C79 C80 120.0(4) . .
C84 C79 C78 121.3(4) . .
C80 C79 C78 118.7(4) . .
C81 C80 C79 120.3(5) . .
C81 C80 H80A 119.9 . .
C79 C80 H80A 119.9 . .
C82 C81 C80 119.2(5) . .
C82 C81 H81A 120.4 . .
C80 C81 H81A 120.4 . .
C81 C82 C83 121.4(5) . .
C81 C82 H82A 119.3 . .
C83 C82 H82A 119.3 . .
C82 C83 C84 119.3(5) . .
C82 C83 H83A 120.4 . .
C84 C83 H83A 120.4 . .
C79 C84 C83 119.8(5) . .
C79 C84 H84A 120.1 . .
C83 C84 H84A 120.1 . .
N2A Ru1A N2A 180.0(2) . 7
N2A Ru1A N1A 90.67(12) . 7
N2A Ru1A N1A 89.33(12) 7 7
N2A Ru1A N1A 89.33(12) . .
N2A Ru1A N1A 90.67(12) 7 .
N1A Ru1A N1A 180.00(13) 7 .
N2A Ru1A P1A 89.11(8) . 7
N2A Ru1A P1A 90.89(8) 7 7
N1A Ru1A P1A 92.03(8) 7 7
N1A Ru1A P1A 87.97(8) . 7
N2A Ru1A P1A 90.89(8) . .
N2A Ru1A P1A 89.11(8) 7 .
N1A Ru1A P1A 87.97(8) 7 .
N1A Ru1A P1A 92.03(8) . .
P1A Ru1A P1A 180.00(7) 7 .
C35A P1A C23A 102.35(18) . .
C35A P1A C29A 101.06(17) . .
C23A P1A C29A 103.40(17) . .
C35A P1A Ru1A 111.90(12) . .
C23A P1A Ru1A 116.83(11) . .
C29A P1A Ru1A 118.95(11) . .
C4A N1A C1A 107.1(3) . .
C4A N1A Ru1A 127.2(2) . .
C1A N1A Ru1A 125.8(2) . .
C6A N2A C9A 107.0(3) . .
C6A N2A Ru1A 127.2(3) . .
C9A N2A Ru1A 125.9(2) . .
N1A C1A C10A 125.6(3) . 7
N1A C1A C2A 108.8(3) . .
C10A C1A C2A 125.5(4) 7 .
C3A C2A C1A 107.5(4) . .
C3A C2A H2AA 126.3 . .
C1A C2A H2AA 126.3 . .
C2A C3A C4A 107.9(3) . .
C2A C3A H3AA 126.0 . .
C4A C3A H3AA 126.0 . .
N1A C4A C5A 125.3(3) . .
N1A C4A C3A 108.7(3) . .
C5A C4A C3A 126.0(3) . .
C6A C5A C4A 125.2(3) . .
C6A C5A C11A 116.9(3) . .
C4A C5A C11A 117.9(3) . .
N2A C6A C5A 125.8(3) . .
N2A C6A C7A 108.7(3) . .
C5A C6A C7A 125.6(3) . .
C8A C7A C6A 107.2(3) . .
C8A C7A H7AA 126.4 . .
C6A C7A H7AA 126.4 . .
C7A C8A C9A 108.2(3) . .
C7A C8A H8AA 125.9 . .
C9A C8A H8AA 125.9 . .
N2A C9A C10A 125.7(3) . .
N2A C9A C8A 109.0(3) . .
C10A C9A C8A 125.4(3) . .
C1A C10A C9A 126.4(3) 7 .
C1A C10A C17A 117.5(3) 7 .
C9A C10A C17A 116.1(3) . .
C16A C11A C12A 117.5(4) . .
C16A C11A C5A 121.7(3) . .
C12A C11A C5A 120.8(3) . .
C13A C12A C11A 121.5(4) . .
C13A C12A H12B 119.3 . .
C11A C12A H12B 119.3 . .
C14A C13A C12A 120.1(4) . .
C14A C13A H13B 119.9 . .
C12A C13A H13B 119.9 . .
C13A C14A C15A 119.8(4) . .
C13A C14A H14A 120.1 . .
C15A C14A H14A 120.1 . .
C14A C15A C16A 119.7(4) . .
C14A C15A H15A 120.1 . .
C16A C15A H15A 120.1 . .
C11A C16A C15A 121.4(4) . .
C11A C16A H16A 119.3 . .
C15A C16A H16A 119.3 . .
C22A C17A C18A 117.9(4) . .
C22A C17A C10A 121.1(3) . .
C18A C17A C10A 120.9(3) . .
C19A C18A C17A 121.0(4) . .
C19A C18A H18B 119.5 . .
C17A C18A H18B 119.5 . .
C20A C19A C18A 120.0(5) . .
C20A C19A H19A 120.0 . .
C18A C19A H19A 120.0 . .
C21A C20A C19A 120.3(5) . .
C21A C20A H20A 119.8 . .
C19A C20A H20A 119.8 . .
C20A C21A C22A 119.4(4) . .
C20A C21A H21A 120.3 . .
C22A C21A H21A 120.3 . .
C17A C22A C21A 121.3(4) . .
C17A C22A H22B 119.3 . .
C21A C22A H22B 119.3 . .
C24A C23A C28A 117.9(4) . .
C24A C23A P1A 119.8(3) . .
C28A C23A P1A 122.3(3) . .
C23A C24A C25A 121.3(4) . .
C23A C24A H24B 119.4 . .
C25A C24A H24B 119.4 . .
C26A C25A C24A 119.4(4) . .
C26A C25A H25B 120.3 . .
C24A C25A H25B 120.3 . .
C27A C26A C25A 119.9(4) . .
C27A C26A H26B 120.0 . .
C25A C26A H26B 120.0 . .
C26A C27A C28A 121.0(4) . .
C26A C27A H27A 119.5 . .
C28A C27A H27A 119.5 . .
C27A C28A C23A 120.5(4) . .
C27A C28A H28B 119.8 . .
C23A C28A H28B 119.8 . .
C34A C29A C30A 124.0(7) . .
C34A C29A P1A 115.4(6) . .
C30A C29A P1A 120.5(5) . .
C31A C30A C29A 122.5(9) . .
C31A C30A H30B 118.7 . .
C29A C30A H30B 118.7 . .
C30A C31A C32A 118.0(10) . .
C30A C31A H31B 121.0 . .
C32A C31A H31B 121.0 . .
C31A C32A C33A 118.6(8) . .
C31A C32A H32B 120.7 . .
C33A C32A H32B 120.7 . .
C34A C33A C32A 118.9(11) . .
C34A C33A H33A 120.6 . .
C32A C33A H33A 120.6 . .
C29A C34A C33A 117.6(10) . .
C29A C34A H34B 121.2 . .
C33A C34A H34B 121.2 . .
C31' C30' H30' 117.3 . .
C30' C31' H31' 119.5 . .
C34' C33' H33' 122.5 . .
C33' C34' H34' 120.8 . .
C36A C35A P1A 175.6(4) . .
C35A C36A C37A 179.9(5) . .
C38A C37A C42A 119.1(4) . .
C38A C37A C36A 121.8(3) . .
C42A C37A C36A 119.1(4) . .
C37A C38A C39A 120.3(4) . .
C37A C38A H38B 119.8 . .
C39A C38A H38B 119.8 . .
C40A C39A C38A 120.4(4) . .
C40A C39A H39A 119.8 . .
C38A C39A H39A 119.8 . .
C41A C40A C39A 119.8(4) . .
C41A C40A H40B 120.1 . .
C39A C40A H40B 120.1 . .
C40A C41A C42A 120.7(4) . .
C40A C41A H41B 119.6 . .
C42A C41A H41B 119.6 . .
C41A C42A C37A 119.6(4) . .
C41A C42A H42B 120.2 . .
C37A C42A H42B 120.2 . .

loop_
_geom_bond_atom_site_label_1
_geom_bond_atom_site_label_2
_geom_bond_distance
_geom_bond_site_symmetry_2
Ru1 N2 2.048(3) .
Ru1 N1 2.051(3) .
Ru1 N4 2.059(3) .
Ru1 N3 2.060(3) .
Ru1 P1 2.3597(10) .
Ru1 P2 2.3784(10) .
P1 C57 1.762(4) .
P1 C51 1.832(4) .
P1 C45 1.838(4) .
P2 C77 1.764(4) .
P2 C65 1.831(4) .
P2 C71 1.832(4) .
N1 C1 1.381(4) .
N1 C4 1.386(4) .
N2 C9 1.376(4) .
N2 C6 1.380(4) .
N3 C11 1.373(4) .
N3 C14 1.382(4) .
N4 C19 1.375(4) .
N4 C16 1.388(4) .
C1 C20 1.401(5) .
C1 C2 1.438(5) .
C2 C3 1.341(5) .
C2 H2A 0.9500 .
C3 C4 1.441(5) .
C3 H3A 0.9500 .
C4 C5 1.399(5) .
C5 C6 1.396(5) .
C5 C21 1.511(5) .
C6 C7 1.440(5) .
C7 C8 1.342(5) .
C7 H7A 0.9500 .
C8 C9 1.439(5) .
C8 H8A 0.9500 .
C9 C10 1.398(5) .
C10 C11 1.399(5) .
C10 C27 1.503(5) .
C11 C12 1.449(5) .
C12 C13 1.338(5) .
C12 H12A 0.9500 .
C13 C14 1.444(5) .
C13 H13A 0.9500 .
C14 C15 1.399(5) .
C15 C16 1.391(5) .
C15 C33 1.509(5) .
C16 C17 1.435(5) .
C17 C18 1.346(5) .
C17 H17A 0.9500 .
C18 C19 1.440(5) .
C18 H18A 0.9500 .
C19 C20 1.399(5) .
C20 C39 1.498(5) .
C21 C22 1.376(5) .
C21 C26 1.398(5) .
C22 C23 1.400(5) .
C22 H22A 0.9500 .
C23 C24 1.384(6) .
C23 H23A 0.9500 .
C24 C25 1.370(6) .
C24 H24A 0.9500 .
C25 C26 1.387(5) .
C25 H25A 0.9500 .
C26 H26A 0.9500 .
C27 C32 1.373(5) .
C27 C28 1.389(5) .
C28 C29 1.381(6) .
C28 H28A 0.9500 .
C29 C30 1.375(6) .
C29 H29A 0.9500 .
C30 C31 1.364(6) .
C30 H30A 0.9500 .
C31 C32 1.389(6) .
C31 H31A 0.9500 .
C32 H32A 0.9500 .
C33 C38 1.361(5) .
C33 C34 1.368(5) .
C34 C35 1.390(6) .
C34 H34A 0.9500 .
C35 C36 1.354(6) .
C35 H35A 0.9500 .
C36 C37 1.340(6) .
C36 H36A 0.9500 .
C37 C38 1.397(5) .
C37 H37A 0.9500 .
C38 H38A 0.9500 .
C39 C40 1.379(5) .
C39 C44 1.383(5) .
C40 C41 1.387(6) .
C40 H40A 0.9500 .
C41 C42 1.359(6) .
C41 H41A 0.9500 .
C42 C43 1.376(6) .
C42 H42A 0.9500 .
C43 C44 1.383(6) .
C43 H43A 0.9500 .
C44 H44A 0.9500 .
C45 C50 1.373(6) .
C45 C46 1.390(5) .
C46 C47 1.384(5) .
C46 H46A 0.9500 .
C47 C48 1.364(6) .
C47 H47A 0.9500 .
C48 C49 1.368(6) .
C48 H48A 0.9500 .
C49 C50 1.388(6) .
C49 H49A 0.9500 .
C50 H50A 0.9500 .
C51 C52 1.385(5) .
C51 C56 1.391(5) .
C52 C53 1.393(5) .
C52 H52A 0.9500 .
C53 C54 1.377(6) .
C53 H53A 0.9500 .
C54 C55 1.367(6) .
C54 H54A 0.9500 .
C55 C56 1.373(5) .
C55 H55A 0.9500 .
C56 H56A 0.9500 .
C57 C58 1.198(5) .
C58 C59 1.441(5) .
C59 C60 1.375(6) .
C59 C64 1.385(5) .
C60 C61 1.390(6) .
C60 H60A 0.9500 .
C61 C62 1.374(6) .
C61 H61A 0.9500 .
C62 C63 1.364(6) .
C62 H62A 0.9500 .
C63 C64 1.383(5) .
C63 H63A 0.9500 .
C64 H64A 0.9500 .
C65 C66 1.373(6) .
C65 C70 1.388(5) .
C66 C67 1.387(6) .
C66 H66A 0.9500 .
C67 C68 1.369(6) .
C67 H67A 0.9500 .
C68 C69 1.369(6) .
C68 H68A 0.9500 .
C69 C70 1.396(6) .
C69 H69A 0.9500 .
C70 H70A 0.9500 .
C71 C72 1.386(5) .
C71 C76 1.392(5) .
C72 C73 1.379(5) .
C72 H72A 0.9500 .
C73 C74 1.375(5) .
C73 H73A 0.9500 .
C74 C75 1.373(6) .
C74 H74A 0.9500 .
C75 C76 1.389(6) .
C75 H75A 0.9500 .
C76 H76A 0.9500 .
C77 C78 1.188(5) .
C78 C79 1.450(5) .
C79 C84 1.378(6) .
C79 C80 1.387(6) .
C80 C81 1.386(6) .
C80 H80A 0.9500 .
C81 C82 1.366(8) .
C81 H81A 0.9500 .
C82 C83 1.381(8) .
C82 H82A 0.9500 .
C83 C84 1.392(6) .
C83 H83A 0.9500 .
C84 H84A 0.9500 .
Ru1A N2A 2.046(3) .
Ru1A N2A 2.046(3) 7
Ru1A N1A 2.056(3) 7
Ru1A N1A 2.056(3) .
Ru1A P1A 2.3684(9) 7
Ru1A P1A 2.3684(9) .
P1A C35A 1.767(4) .
P1A C23A 1.835(4) .
P1A C29A 1.842(4) .
N1A C4A 1.377(4) .
N1A C1A 1.380(5) .
N2A C6A 1.381(4) .
N2A C9A 1.383(4) .
C1A C10A 1.395(5) 7
C1A C2A 1.440(5) .
C2A C3A 1.342(5) .
C2A H2AA 0.9500 .
C3A C4A 1.439(5) .
C3A H3AA 0.9500 .
C4A C5A 1.411(5) .
C5A C6A 1.396(5) .
C5A C11A 1.508(5) .
C6A C7A 1.457(5) .
C7A C8A 1.342(5) .
C7A H7AA 0.9500 .
C8A C9A 1.438(5) .
C8A H8AA 0.9500 .
C9A C10A 1.396(5) .
C10A C1A 1.395(5) 7
C10A C17A 1.500(5) .
C11A C16A 1.384(5) .
C11A C12A 1.389(5) .
C12A C13A 1.386(5) .
C12A H12B 0.9500 .
C13A C14A 1.369(6) .
C13A H13B 0.9500 .
C14A C15A 1.379(6) .
C14A H14A 0.9500 .
C15A C16A 1.394(6) .
C15A H15A 0.9500 .
C16A H16A 0.9500 .
C17A C22A 1.380(5) .
C17A C18A 1.390(5) .
C18A C19A 1.378(6) .
C18A H18B 0.9500 .
C19A C20A 1.377(7) .
C19A H19A 0.9500 .
C20A C21A 1.367(7) .
C20A H20A 0.9500 .
C21A C22A 1.392(6) .
C21A H21A 0.9500 .
C22A H22B 0.9500 .
C23A C24A 1.382(5) .
C23A C28A 1.394(5) .
C24A C25A 1.392(6) .
C24A H24B 0.9500 .
C25A C26A 1.376(6) .
C25A H25B 0.9500 .
C26A C27A 1.362(6) .
C26A H26B 0.9500 .
C27A C28A 1.378(6) .
C27A H27A 0.9500 .
C28A H28B 0.9500 .
C29A C34A 1.350(11) .
C29A C30A 1.371(10) .
C30A C31A 1.366(13) .
C30A H30B 0.9500 .
C31A C32A 1.426(12) .
C31A H31B 0.9500 .
C32A C33A 1.481(13) .
C32A H32B 0.9500 .
C33A C34A 1.432(15) .
C33A H33A 0.9500 .
C34A H34B 0.9500 .
C30' C31' 1.395(11) .
C30' H30' 0.9500 .
C31' H31' 0.9500 .
C33' C34' 1.440(14) .
C33' H33' 0.9500 .
C34' H34' 0.9500 .
C35A C36A 1.192(5) .
C36A C37A 1.441(5) .
C37A C38A 1.375(5) .
C37A C42A 1.400(5) .
C38A C39A 1.378(6) .
C38A H38B 0.9500 .
C39A C40A 1.372(6) .
C39A H39A 0.9500 .
C40A C41A 1.366(6) .
C40A H40B 0.9500 .
C41A C42A 1.377(6) .
C41A H41B 0.9500 .
C42A H42B 0.9500 .

loop_
_geom_torsion_atom_site_label_1
_geom_torsion_atom_site_label_2
_geom_torsion_atom_site_label_3
_geom_torsion_atom_site_label_4
_geom_torsion
_geom_torsion_site_symmetry_1
_geom_torsion_site_symmetry_4
N2 Ru1 P1 C57 -35.24(16) . .
N1 Ru1 P1 C57 54.83(16) . .
N4 Ru1 P1 C57 144.62(16) . .
N3 Ru1 P1 C57 -125.15(16) . .
N2 Ru1 P1 C51 79.43(16) . .
N1 Ru1 P1 C51 169.50(15) . .
N4 Ru1 P1 C51 -100.71(16) . .
N3 Ru1 P1 C51 -10.49(16) . .
N2 Ru1 P1 C45 -153.98(16) . .
N1 Ru1 P1 C45 -63.90(16) . .
N4 Ru1 P1 C45 25.88(16) . .
N3 Ru1 P1 C45 116.11(16) . .
N2 Ru1 P2 C77 109.80(16) . .
N1 Ru1 P2 C77 19.78(16) . .
N4 Ru1 P2 C77 -70.08(16) . .
N3 Ru1 P2 C77 -160.27(16) . .
N2 Ru1 P2 C65 -134.33(16) . .
N1 Ru1 P2 C65 135.65(16) . .
N4 Ru1 P2 C65 45.79(16) . .
N3 Ru1 P2 C65 -44.40(16) . .
N2 Ru1 P2 C71 -7.53(16) . .
N1 Ru1 P2 C71 -97.55(16) . .
N4 Ru1 P2 C71 172.59(16) . .
N3 Ru1 P2 C71 82.40(16) . .
N2 Ru1 N1 C1 177.6(3) . .
N4 Ru1 N1 C1 -2.9(3) . .
P1 Ru1 N1 C1 89.4(3) . .
N2 Ru1 N1 C4 -3.9(3) . .
N4 Ru1 N1 C4 175.6(3) . .
P1 Ru1 N1 C4 -92.1(3) . .
P2 Ru1 N1 C4 86.5(3) . .
N1 Ru1 N2 C9 -175.3(3) . .
N3 Ru1 N2 C9 3.3(3) . .
P1 Ru1 N2 C9 -86.8(3) . .
P2 Ru1 N2 C9 95.2(3) . .
N1 Ru1 N2 C6 8.8(3) . .
N3 Ru1 N2 C6 -172.7(3) . .
P1 Ru1 N2 C6 97.2(3) . .
P2 Ru1 N2 C6 -80.7(3) . .
N2 Ru1 N3 C11 -3.3(3) . .
N4 Ru1 N3 C11 177.2(3) . .
P1 Ru1 N3 C11 84.9(3) . .
P2 Ru1 N3 C11 -93.6(3) . .
N2 Ru1 N3 C14 -178.0(3) . .
N4 Ru1 N3 C14 2.4(3) . .
P1 Ru1 N3 C14 -89.9(3) . .
P2 Ru1 N3 C14 91.6(3) . .
N1 Ru1 N4 C19 -0.8(3) . .
N3 Ru1 N4 C19 -179.4(3) . .
P1 Ru1 N4 C19 -89.3(3) . .
P2 Ru1 N4 C19 88.7(3) . .
N1 Ru1 N4 C16 178.1(3) . .
N3 Ru1 N4 C16 -0.5(3) . .
P1 Ru1 N4 C16 89.6(3) . .
P2 Ru1 N4 C16 -92.4(3) . .
C4 N1 C1 C20 -174.1(3) . .
Ru1 N1 C1 C20 4.6(5) . .
C4 N1 C1 C2 2.6(4) . .
Ru1 N1 C1 C2 -178.7(2) . .
N1 C1 C2 C3 -2.2(4) . .
C20 C1 C2 C3 174.5(3) . .
C1 C2 C3 C4 1.0(4) . .
C1 N1 C4 C5 175.8(3) . .
Ru1 N1 C4 C5 -2.9(5) . .
C1 N1 C4 C3 -2.0(4) . .
Ru1 N1 C4 C3 179.3(2) . .
C2 C3 C4 N1 0.6(4) . .
C2 C3 C4 C5 -177.2(3) . .
N1 C4 C5 C6 7.5(6) . .
C3 C4 C5 C6 -175.1(4) . .
N1 C4 C5 C21 -172.7(3) . .
C3 C4 C5 C21 4.7(5) . .
C9 N2 C6 C5 175.8(4) . .
Ru1 N2 C6 C5 -7.6(5) . .
C9 N2 C6 C7 -0.6(4) . .
Ru1 N2 C6 C7 176.0(2) . .
C4 C5 C6 N2 -1.9(6) . .
C21 C5 C6 N2 178.3(3) . .
C4 C5 C6 C7 173.9(4) . .
C21 C5 C6 C7 -5.9(6) . .
N2 C6 C7 C8 1.8(4) . .
C5 C6 C7 C8 -174.6(4) . .
C6 C7 C8 C9 -2.1(4) . .
C6 N2 C9 C10 175.1(4) . .
Ru1 N2 C9 C10 -1.4(5) . .
C6 N2 C9 C8 -0.7(4) . .
Ru1 N2 C9 C8 -177.2(2) . .
C7 C8 C9 N2 1.8(4) . .
C7 C8 C9 C10 -174.1(4) . .
N2 C9 C10 C11 -2.0(6) . .
C8 C9 C10 C11 173.1(4) . .
N2 C9 C10 C27 -176.3(3) . .
C8 C9 C10 C27 -1.2(5) . .
C14 N3 C11 C10 177.0(3) . .
Ru1 N3 C11 C10 1.4(5) . .
C14 N3 C11 C12 -1.2(4) . .
Ru1 N3 C11 C12 -176.8(2) . .
C9 C10 C11 N3 2.0(6) . .
C27 C10 C11 N3 176.1(3) . .
C9 C10 C11 C12 179.9(4) . .
C27 C10 C11 C12 -6.1(6) . .
N3 C11 C12 C13 0.5(4) . .
C10 C11 C12 C13 -177.6(4) . .
C11 C12 C13 C14 0.4(4) . .
C11 N3 C14 C15 -177.1(3) . .
Ru1 N3 C14 C15 -1.5(5) . .
C11 N3 C14 C13 1.4(4) . .
Ru1 N3 C14 C13 177.0(2) . .
C12 C13 C14 N3 -1.1(4) . .
C12 C13 C14 C15 177.4(4) . .
N3 C14 C15 C16 -2.4(6) . .
C13 C14 C15 C16 179.3(4) . .
N3 C14 C15 C33 173.5(3) . .
C13 C14 C15 C33 -4.8(5) . .
C19 N4 C16 C15 176.4(4) . .
Ru1 N4 C16 C15 -2.7(5) . .
C19 N4 C16 C17 -0.9(4) . .
Ru1 N4 C16 C17 -179.9(2) . .
C14 C15 C16 N4 4.7(6) . .
C33 C15 C16 N4 -171.2(3) . .
C14 C15 C16 C17 -178.5(4) . .
C33 C15 C16 C17 5.6(6) . .
N4 C16 C17 C18 -0.4(4) . .
C15 C16 C17 C18 -177.7(4) . .
C16 C17 C18 C19 1.5(5) . .
C16 N4 C19 C20 -175.7(3) . .
Ru1 N4 C19 C20 3.4(5) . .
C16 N4 C19 C18 1.8(4) . .
Ru1 N4 C19 C18 -179.2(2) . .
C17 C18 C19 N4 -2.0(4) . .
C17 C18 C19 C20 175.4(4) . .
N4 C19 C20 C1 -2.4(6) . .
C18 C19 C20 C1 -179.4(4) . .
N4 C19 C20 C39 178.1(3) . .
C18 C19 C20 C39 1.0(6) . .
N1 C1 C20 C19 -1.8(6) . .
C2 C1 C20 C19 -178.0(4) . .
N1 C1 C20 C39 177.7(3) . .
C2 C1 C20 C39 1.5(5) . .
C6 C5 C21 C22 113.6(4) . .
C4 C5 C21 C22 -66.2(5) . .
C6 C5 C21 C26 -64.9(5) . .
C4 C5 C21 C26 115.3(4) . .
C26 C21 C22 C23 0.1(6) . .
C5 C21 C22 C23 -178.5(4) . .
C21 C22 C23 C24 0.1(6) . .
C22 C23 C24 C25 -0.4(6) . .
C23 C24 C25 C26 0.7(7) . .
C24 C25 C26 C21 -0.5(6) . .
C22 C21 C26 C25 0.2(6) . .
C5 C21 C26 C25 178.7(4) . .
C9 C10 C27 C32 100.1(4) . .
C11 C10 C27 C32 -74.5(4) . .
C9 C10 C27 C28 -73.1(4) . .
C11 C10 C27 C28 112.2(4) . .
C32 C27 C28 C29 -1.4(6) . .
C10 C27 C28 C29 172.1(4) . .
C27 C28 C29 C30 -0.9(6) . .
C28 C29 C30 C31 1.7(7) . .
C29 C30 C31 C32 -0.3(6) . .
C28 C27 C32 C31 2.8(5) . .
C10 C27 C32 C31 -170.7(3) . .
C30 C31 C32 C27 -2.0(6) . .
C16 C15 C33 C38 91.2(5) . .
C14 C15 C33 C38 -85.1(5) . .
C16 C15 C33 C34 -87.0(5) . .
C14 C15 C33 C34 96.7(5) . .
C38 C33 C34 C35 2.3(8) . .
C15 C33 C34 C35 -179.4(5) . .
C33 C34 C35 C36 -0.8(9) . .
C34 C35 C36 C37 -0.2(9) . .
C35 C36 C37 C38 -0.4(8) . .
C34 C33 C38 C37 -2.9(8) . .
C15 C33 C38 C37 178.8(4) . .
C36 C37 C38 C33 2.0(8) . .
C19 C20 C39 C40 -75.9(5) . .
C1 C20 C39 C40 104.6(4) . .
C19 C20 C39 C44 104.3(4) . .
C1 C20 C39 C44 -75.2(5) . .
C44 C39 C40 C41 -0.1(7) . .
C20 C39 C40 C41 -179.9(4) . .
C39 C40 C41 C42 0.7(8) . .
C40 C41 C42 C43 -0.4(8) . .
C41 C42 C43 C44 -0.6(7) . .
C40 C39 C44 C43 -0.9(6) . .
C20 C39 C44 C43 179.0(4) . .
C42 C43 C44 C39 1.2(7) . .
C57 P1 C45 C50 5.6(4) . .
C51 P1 C45 C50 -98.5(3) . .
Ru1 P1 C45 C50 129.3(3) . .
C57 P1 C45 C46 -173.7(3) . .
C51 P1 C45 C46 82.1(3) . .
Ru1 P1 C45 C46 -50.1(3) . .
C50 C45 C46 C47 -0.2(5) . .
P1 C45 C46 C47 179.2(3) . .
C45 C46 C47 C48 1.2(6) . .
C46 C47 C48 C49 -1.2(7) . .
C47 C48 C49 C50 0.3(7) . .
C46 C45 C50 C49 -0.8(6) . .
P1 C45 C50 C49 179.8(4) . .
C48 C49 C50 C45 0.7(8) . .
C57 P1 C51 C52 30.0(4) . .
C45 P1 C51 C52 134.9(3) . .
Ru1 P1 C51 C52 -90.7(3) . .
C57 P1 C51 C56 -154.2(3) . .
C45 P1 C51 C56 -49.2(3) . .
Ru1 P1 C51 C56 85.1(3) . .
C56 C51 C52 C53 1.2(6) . .
P1 C51 C52 C53 177.1(3) . .
C51 C52 C53 C54 -0.6(7) . .
C52 C53 C54 C55 0.4(7) . .
C53 C54 C55 C56 -0.8(7) . .
C54 C55 C56 C51 1.4(7) . .
C52 C51 C56 C55 -1.6(6) . .
P1 C51 C56 C55 -177.6(3) . .
C64 C59 C60 C61 -0.9(7) . .
C58 C59 C60 C61 179.5(4) . .
C59 C60 C61 C62 0.0(8) . .
C60 C61 C62 C63 0.7(8) . .
C61 C62 C63 C64 -0.5(7) . .
C62 C63 C64 C59 -0.4(6) . .
C60 C59 C64 C63 1.1(6) . .
C58 C59 C64 C63 -179.3(4) . .
C77 P2 C65 C66 -133.8(3) . .
C71 P2 C65 C66 -28.2(4) . .
Ru1 P2 C65 C66 104.3(3) . .
C77 P2 C65 C70 49.6(3) . .
C71 P2 C65 C70 155.2(3) . .
Ru1 P2 C65 C70 -72.3(3) . .
C70 C65 C66 C67 -1.2(6) . .
P2 C65 C66 C67 -177.8(3) . .
C65 C66 C67 C68 -0.1(7) . .
C66 C67 C68 C69 0.6(7) . .
C67 C68 C69 C70 0.0(7) . .
C66 C65 C70 C69 1.9(6) . .
P2 C65 C70 C69 178.7(3) . .
C68 C69 C70 C65 -1.3(6) . .
C77 P2 C71 C72 -178.4(3) . .
C65 P2 C71 C72 76.2(3) . .
Ru1 P2 C71 C72 -55.4(4) . .
C77 P2 C71 C76 -2.0(4) . .
C65 P2 C71 C76 -107.4(4) . .
Ru1 P2 C71 C76 121.0(3) . .
C76 C71 C72 C73 -1.9(6) . .
P2 C71 C72 C73 174.6(3) . .
C71 C72 C73 C74 1.2(6) . .
C72 C73 C74 C75 0.5(7) . .
C73 C74 C75 C76 -1.4(7) . .
C74 C75 C76 C71 0.6(7) . .
C72 C71 C76 C75 1.0(6) . .
P2 C71 C76 C75 -175.4(4) . .
C84 C79 C80 C81 -1.7(6) . .
C78 C79 C80 C81 178.1(4) . .
C79 C80 C81 C82 0.2(7) . .
C80 C81 C82 C83 1.9(8) . .
C81 C82 C83 C84 -2.4(8) . .
C80 C79 C84 C83 1.1(6) . .
C78 C79 C84 C83 -178.6(4) . .
C82 C83 C84 C79 0.9(7) . .
N2A Ru1A P1A C35A 112.57(17) . .
N2A Ru1A P1A C35A -67.43(17) 7 .
N1A Ru1A P1A C35A 21.93(17) 7 .
N1A Ru1A P1A C35A -158.07(17) . .
N2A Ru1A P1A C23A -129.94(17) . .
N2A Ru1A P1A C23A 50.06(17) 7 .
N1A Ru1A P1A C23A 139.42(17) 7 .
N1A Ru1A P1A C23A -40.58(17) . .
N2A Ru1A P1A C29A -4.74(17) . .
N2A Ru1A P1A C29A 175.26(17) 7 .
N1A Ru1A P1A C29A -95.37(17) 7 .
N1A Ru1A P1A C29A 84.63(17) . .
N2A Ru1A N1A C4A 2.2(3) . .
N2A Ru1A N1A C4A -177.8(3) 7 .
P1A Ru1A N1A C4A 91.4(3) 7 .
P1A Ru1A N1A C4A -88.6(3) . .
N2A Ru1A N1A C1A -178.6(3) . .
N2A Ru1A N1A C1A 1.4(3) 7 .
P1A Ru1A N1A C1A -89.5(3) 7 .
P1A Ru1A N1A C1A 90.5(3) . .
N1A Ru1A N2A C6A 179.0(3) 7 .
N1A Ru1A N2A C6A -1.0(3) . .
P1A Ru1A N2A C6A -89.0(3) 7 .
P1A Ru1A N2A C6A 91.0(3) . .
N1A Ru1A N2A C9A 0.0(3) 7 .
N1A Ru1A N2A C9A 180.0(3) . .
P1A Ru1A N2A C9A 92.0(3) 7 .
P1A Ru1A N2A C9A -88.0(3) . .
C4A N1A C1A C10A 177.9(3) . 7
Ru1A N1A C1A C10A -1.3(5) . 7
C4A N1A C1A C2A 0.9(4) . .
Ru1A N1A C1A C2A -178.4(2) . .
N1A C1A C2A C3A -0.3(4) . .
C10A C1A C2A C3A -177.3(3) 7 .
C1A C2A C3A C4A -0.5(4) . .
C1A N1A C4A C5A 178.2(3) . .
Ru1A N1A C4A C5A -2.6(5) . .
C1A N1A C4A C3A -1.2(4) . .
Ru1A N1A C4A C3A 178.1(2) . .
C2A C3A C4A N1A 1.0(4) . .
C2A C3A C4A C5A -178.3(3) . .
N1A C4A C5A C6A 1.0(5) . .
C3A C4A C5A C6A -179.8(3) . .
N1A C4A C5A C11A -178.1(3) . .
C3A C4A C5A C11A 1.2(5) . .
C9A N2A C6A C5A 179.2(3) . .
Ru1A N2A C6A C5A 0.0(5) . .
C9A N2A C6A C7A -0.6(4) . .
Ru1A N2A C6A C7A -179.8(2) . .
C4A C5A C6A N2A 0.4(5) . .
C11A C5A C6A N2A 179.4(3) . .
C4A C5A C6A C7A -179.8(3) . .
C11A C5A C6A C7A -0.8(5) . .
N2A C6A C7A C8A 0.2(4) . .
C5A C6A C7A C8A -179.5(3) . .
C6A C7A C8A C9A 0.2(4) . .
C6A N2A C9A C10A -177.5(3) . .
Ru1A N2A C9A C10A 1.7(5) . .
C6A N2A C9A C8A 0.8(4) . .
Ru1A N2A C9A C8A 179.9(2) . .
C7A C8A C9A N2A -0.6(4) . .
C7A C8A C9A C10A 177.6(3) . .
N2A C9A C10A C1A -2.2(6) . 7
C8A C9A C10A C1A 179.8(3) . 7
N2A C9A C10A C17A 177.8(3) . .
C8A C9A C10A C17A -0.2(5) . .
C6A C5A C11A C16A 58.3(5) . .
C4A C5A C11A C16A -122.6(4) . .
C6A C5A C11A C12A -118.5(4) . .
C4A C5A C11A C12A 60.6(5) . .
C16A C11A C12A C13A -0.3(6) . .
C5A C11A C12A C13A 176.6(4) . .
C11A C12A C13A C14A 0.4(6) . .
C12A C13A C14A C15A -0.1(7) . .
C13A C14A C15A C16A -0.4(8) . .
C12A C11A C16A C15A -0.2(6) . .
C5A C11A C16A C15A -177.1(4) . .
C14A C15A C16A C11A 0.6(8) . .
C1A C10A C17A C22A 73.3(5) 7 .
C9A C10A C17A C22A -106.7(4) . .
C1A C10A C17A C18A -108.4(4) 7 .
C9A C10A C17A C18A 71.6(5) . .
C22A C17A C18A C19A 0.6(7) . .
C10A C17A C18A C19A -177.8(4) . .
C17A C18A C19A C20A -0.4(8) . .
C18A C19A C20A C21A 0.0(8) . .
C19A C20A C21A C22A 0.3(8) . .
C18A C17A C22A C21A -0.3(7) . .
C10A C17A C22A C21A 178.0(4) . .
C20A C21A C22A C17A -0.1(7) . .
C35A P1A C23A C24A -174.7(3) . .
C29A P1A C23A C24A -70.0(3) . .
Ru1A P1A C23A C24A 62.7(3) . .
C35A P1A C23A C28A 7.9(4) . .
C29A P1A C23A C28A 112.7(3) . .
Ru1A P1A C23A C28A -114.6(3) . .
C28A C23A C24A C25A -2.0(6) . .
P1A C23A C24A C25A -179.5(3) . .
C23A C24A C25A C26A 1.1(6) . .
C24A C25A C26A C27A 0.5(6) . .
C25A C26A C27A C28A -1.2(7) . .
C26A C27A C28A C23A 0.3(6) . .
C24A C23A C28A C27A 1.3(6) . .
P1A C23A C28A C27A 178.7(3) . .
C35A P1A C29A C34A -37.0(4) . .
C23A P1A C29A C34A -142.7(4) . .
Ru1A P1A C29A C34A 85.9(4) . .
C35A P1A C29A C30A 146.3(3) . .
C23A P1A C29A C30A 40.7(3) . .
Ru1A P1A C29A C30A -90.8(3) . .
C34A C29A C30A C31A 1.8(3) . .
P1A C29A C30A C31A 178.1(3) . .
C29A C30A C31A C32A 3.1(3) . .
C30A C31A C32A C33A -7.4(5) . .
C31A C32A C33A C34A 7.3(7) . .
C30A C29A C34A C33A -1.9(6) . .
P1A C29A C34A C33A -178.4(4) . .
C32A C33A C34A C29A -2.7(8) . .
C42A C37A C38A C39A 0.6(6) . .
C36A C37A C38A C39A 179.8(4) . .
C37A C38A C39A C40A -0.5(6) . .
C38A C39A C40A C41A -0.6(7) . .
C39A C40A C41A C42A 1.5(7) . .
C40A C41A C42A C37A -1.4(6) . .
C38A C37A C42A C41A 0.3(6) . .
C36A C37A C42A C41A -179.0(4) . .
